data_1540289
loop_
_publ_author_name
'Koehler, J.'
'Simon, A.'
'Hoppe, R.'

_publ_section_title
;
 Ueber die Kristallstruktur von As F5
;
_journal_name_full 'Zeitschrift fuer Anorganische und Allgemeine Chemie'
_journal_page_first 55
_journal_page_last 60
_journal_volume 575
_journal_year 1989
_chemical_formula_sum 'As F5'
_space_group_IT_number 194
_symmetry_space_group_name_Hall '-P 6c 2c'
_symmetry_space_group_name_H-M 'P 63/m m c'
_cell_angle_alpha 90
_cell_angle_beta 90
_cell_angle_gamma 120
_cell_formula_units_Z 2
_cell_length_a 5.771
_cell_length_b 5.771
_cell_length_c 6.414
_cell_volume 184.996
_citation_journal_id_ASTM ZAACAB
_cod_data_source_file Koehler_ZAACAB_1989_415.cif
_cod_data_source_block As1F5
_cod_original_cell_volume 184.9957
_cod_original_formula_sum 'As1 F5'
_cod_database_code 1540289

loop_
_symmetry_equiv_pos_as_xyz
x,y,z
x-y,x,z+1/2
-y,x-y,z
-x,-y,z+1/2
-x+y,-x,z
y,-x+y,z+1/2
-y,-x,-z+1/2
x-y,-y,-z
x,x-y,-z+1/2
y,x,-z
-x+y,y,-z+1/2
-x,-x+y,-z
-x,-y,-z
-x+y,-x,-z-1/2
y,-x+y,-z
x,y,-z-1/2
x-y,x,-z
-y,x-y,-z-1/2
y,x,z-1/2
-x+y,y,z
-x,-x+y,z-1/2
-y,-x,z
x-y,-y,z-1/2
x,x-y,z

loop_
_atom_site_label
_atom_site_type_symbol
_atom_site_fract_x
_atom_site_fract_y
_atom_site_fract_z
_atom_site_occupancy
_atom_site_U_iso_or_equiv
F2 F-1 0.3333 0.6667 -0.0147 1 0.0
F1 F-1 0.1681 0.3362 0.25 1 0.0
As1 As+5 0.3333 0.6667 0.25 1 0.0
